data_7118839
loop_
_publ_author_name
'Gadekar, Santosh C.'
'Reddy, Baddigam K.'
'Panchal, Santosh P.'
'Anand, Venkataramanarao G.'

_publ_section_title
;
 Metal assisted cyclomerization of benzodipyrrins into expanded norroles,
 aza-heptalene and acyclic dimers.
;
_journal_issue 24
_journal_name_full 'Chemical communications (Cambridge, England)'
_journal_page_first 4565
_journal_page_last 4568
_journal_paper_doi 10.1039/c5cc10356h
_journal_volume 52
_journal_year 2016
_chemical_formula_moiety 'C38 H16 F10 N4 , C3 H6 O'
_chemical_formula_sum 'C41 H22 F10 N4 O'
_chemical_formula_weight 776.63
_chemical_name_systematic
; 
 ? 
;
_space_group_IT_number 2
_symmetry_cell_setting triclinic
_symmetry_space_group_name_Hall '-P 1'
_symmetry_space_group_name_H-M 'P -1'
_atom_sites_solution_hydrogens geom
_atom_sites_solution_primary direct
_atom_sites_solution_secondary difmap
_audit_creation_method SHELXL-97
_audit_update_record
;
2015-09-25 deposited with the CCDC.
2016-02-29 downloaded from the CCDC.
;
_cell_angle_alpha 75.314(4)
_cell_angle_beta 82.512(4)
_cell_angle_gamma 80.770(4)
_cell_formula_units_Z 2
_cell_length_a 9.9304(18)
_cell_length_b 12.231(2)
_cell_length_c 14.545(3)
_cell_measurement_temperature 100
_cell_volume 1679.3(5)
_computing_cell_refinement 'Bruker SMART'
_computing_data_collection 'Bruker SMART'
_computing_data_reduction 'Bruker SMART'
_computing_molecular_graphics 'Bruker SHELXTL'
_computing_publication_material 'Bruker SHELXTL'
_computing_structure_refinement 'SHELXL-97 (Sheldrick, 2008)'
_computing_structure_solution 'SHELXS-97 (Sheldrick, 2008)'
_diffrn_ambient_temperature 100
_diffrn_measured_fraction_theta_full 0.987
_diffrn_measured_fraction_theta_max 0.987
_diffrn_measurement_device_type 'Bruker APEX-II CCD'
_diffrn_measurement_method '\f and \w scans'
_diffrn_radiation_monochromator graphite
_diffrn_radiation_source 'fine-focus sealed tube'
_diffrn_radiation_type MoK\a
_diffrn_radiation_wavelength 0.71073
_diffrn_reflns_av_R_equivalents 0.0854
_diffrn_reflns_av_sigmaI/netI 0.1104
_diffrn_reflns_limit_h_max 13
_diffrn_reflns_limit_h_min -13
_diffrn_reflns_limit_k_max 16
_diffrn_reflns_limit_k_min -16
_diffrn_reflns_limit_l_max 15
_diffrn_reflns_limit_l_min -19
_diffrn_reflns_number 28066
_diffrn_reflns_theta_full 28.28
_diffrn_reflns_theta_max 28.28
_diffrn_reflns_theta_min 1.45
_exptl_absorpt_coefficient_mu 0.132
_exptl_absorpt_correction_T_max 0.987
_exptl_absorpt_correction_T_min 0.977
_exptl_absorpt_correction_type multi-scan
_exptl_absorpt_process_details 'multi-scan absorption correction'
_exptl_crystal_colour Brown
_exptl_crystal_density_diffrn 1.536
_exptl_crystal_density_method 'not measured'
_exptl_crystal_description Rectangular
_exptl_crystal_F_000 788
_exptl_crystal_recrystallization_method 'Vapour Deposition'
_exptl_crystal_size_max 0.25
_exptl_crystal_size_mid 0.15
_exptl_crystal_size_min 0.10
_refine_diff_density_max 0.290
_refine_diff_density_min -0.388
_refine_diff_density_rms 0.068
_refine_ls_extinction_method none
_refine_ls_goodness_of_fit_ref 0.941
_refine_ls_hydrogen_treatment mixed
_refine_ls_matrix_type full
_refine_ls_number_parameters 507
_refine_ls_number_reflns 8230
_refine_ls_number_restraints 0
_refine_ls_restrained_S_all 0.941
_refine_ls_R_factor_all 0.1342
_refine_ls_R_factor_gt 0.0524
_refine_ls_shift/su_max 0.003
_refine_ls_shift/su_mean 0.000
_refine_ls_structure_factor_coef Fsqd
_refine_ls_weighting_details 'calc w=1/[\s^2^(Fo^2^)+(0.0664P)^2^+0.0000P] where P=(Fo^2^+2Fc^2^)/3'
_refine_ls_weighting_scheme calc
_refine_ls_wR_factor_gt 0.1091
_refine_ls_wR_factor_ref 0.1372
_reflns_number_gt 4445
_reflns_number_total 8336
_reflns_threshold_expression >2sigma(I)
_cod_data_source_file c5cc10356h2.cif
_cod_data_source_block 718
_cod_depositor_comments
;
The following automatic conversions were performed:

'_symmetry_cell_setting' value 'Triclinic' changed to 'triclinic'
according to
/usr/data/users/saulius/crontab/automatic-downloads/rss-feeds/RSC/lib/dictionaries/cif_core.dic
dictionary named 'cif_core.dic' version 2.4.2 from 2011-04-26.

Automatic conversion script
Id: cif_fix_values 4268 2015-11-12 08:31:59Z antanas 

 Adding full bibliography for 7118838--7118842.cif.
;
_cod_database_code 7118839

loop_
_symmetry_equiv_pos_as_xyz
'x, y, z'
'-x, -y, -z'

loop_
_atom_site_label
_atom_site_type_symbol
_atom_site_fract_x
_atom_site_fract_y
_atom_site_fract_z
_atom_site_U_iso_or_equiv
_atom_site_adp_type
_atom_site_occupancy
_atom_site_symmetry_multiplicity
_atom_site_calc_flag
_atom_site_refinement_flags
F3 F 0.81298(15) 0.64549(12) -0.43738(11) 0.0276(4) Uani 1 1 d .
F8 F -0.00589(17) -0.18416(13) 0.45377(12) 0.0389(5) Uani 1 1 d .
F2 F 0.83382(15) 0.65013(11) -0.25368(11) 0.0251(4) Uani 1 1 d .
F1 F 0.66885(15) 0.53956(11) -0.11123(10) 0.0215(3) Uani 1 1 d .
F10 F 0.42096(15) -0.13831(11) 0.27853(10) 0.0228(4) Uani 1 1 d .
F9 F 0.26169(16) -0.26722(11) 0.41218(11) 0.0291(4) Uani 1 1 d .
F7 F -0.11215(17) 0.02382(13) 0.35414(13) 0.0441(5) Uani 1 1 d .
F6 F 0.04793(16) 0.15357(11) 0.22110(11) 0.0309(4) Uani 1 1 d .
F5 F 0.45462(15) 0.42311(12) -0.33490(10) 0.0261(4) Uani 1 1 d .
F4 F 0.61931(17) 0.53601(13) -0.47707(10) 0.0323(4) Uani 1 1 d .
O1S O 1.0428(2) 0.62666(18) 0.34373(15) 0.0414(6) Uani 1 1 d .
N2 N 0.3999(2) 0.16224(15) 0.00605(14) 0.0147(4) Uani 1 1 d .
N1 N 0.2695(2) 0.56512(15) -0.17440(14) 0.0182(5) Uani 1 1 d .
H1 H 0.3189 0.6173 -0.2040 0.022 Uiso 1 1 calc R
N4 N 0.6069(2) 0.22071(15) 0.23587(14) 0.0177(5) Uani 1 1 d .
N3 N 0.5625(2) 0.22879(15) 0.07948(14) 0.0151(4) Uani 1 1 d .
C4 C 0.7283(3) 0.59359(19) -0.36673(18) 0.0197(6) Uani 1 1 d .
C5 C 0.7388(3) 0.59540(19) -0.27388(19) 0.0191(6) Uani 1 1 d .
C6 C 0.6527(3) 0.53896(19) -0.20170(17) 0.0175(6) Uani 1 1 d .
C1 C 0.5541(2) 0.47955(18) -0.21876(17) 0.0156(5) Uani 1 1 d .
C17 C 0.4656(3) 0.41347(18) -0.13979(17) 0.0145(5) Uani 1 1 d .
C18 C 0.5272(3) 0.32453(18) -0.07664(17) 0.0149(5) Uani 1 1 d .
C19 C 0.4541(3) 0.26332(18) 0.01492(17) 0.0156(5) Uani 1 1 d .
H19 H 0.3806 0.3158 0.0387 0.019 Uiso 1 1 calc R
C35 C 0.3332(2) 0.09017(18) 0.08176(17) 0.0149(5) Uani 1 1 d .
C34 C 0.3339(2) 0.08849(17) 0.18055(17) 0.0149(5) Uani 1 1 d .
C7 C 0.2395(3) 0.01249(19) 0.24636(17) 0.0174(6) Uani 1 1 d .
C8 C 0.2889(3) -0.09697(19) 0.29600(18) 0.0176(6) Uani 1 1 d .
C9 C 0.2083(3) -0.16380(19) 0.36431(18) 0.0222(6) Uani 1 1 d .
C10 C 0.0738(3) -0.1224(2) 0.38494(19) 0.0260(7) Uani 1 1 d .
C16 C 0.3192(3) 0.45276(18) -0.13530(17) 0.0159(5) Uani 1 1 d .
C13 C 0.1313(3) 0.5805(2) -0.15896(19) 0.0224(6) Uani 1 1 d .
H13 H 0.0751 0.6492 -0.1775 0.027 Uiso 1 1 calc R
C14 C 0.0876(3) 0.47893(19) -0.11178(19) 0.0212(6) Uani 1 1 d .
H14 H -0.0028 0.4656 -0.0935 0.025 Uiso 1 1 calc R
C15 C 0.2056(3) 0.39828(19) -0.09620(18) 0.0186(6) Uani 1 1 d .
H15 H 0.2071 0.3217 -0.0651 0.022 Uiso 1 1 calc R
C36 C 0.2776(3) 0.01731(18) 0.04187(18) 0.0175(6) Uani 1 1 d .
H36 H 0.2270 -0.0405 0.0753 0.021 Uiso 1 1 calc R
C37 C 0.3106(3) 0.04563(18) -0.05620(18) 0.0194(6) Uani 1 1 d .
H37 H 0.2865 0.0102 -0.1000 0.023 Uiso 1 1 calc R
C38 C 0.3856(3) 0.13562(19) -0.07695(18) 0.0177(6) Uani 1 1 d .
H38 H 0.4205 0.1720 -0.1375 0.021 Uiso 1 1 calc R
C11 C 0.0198(3) -0.0167(2) 0.3348(2) 0.0277(7) Uani 1 1 d .
C12 C 0.1029(3) 0.04882(19) 0.26693(19) 0.0220(6) Uani 1 1 d .
C27 C 0.4124(2) 0.14122(18) 0.22194(17) 0.0154(5) Uani 1 1 d .
C28 C 0.4182(3) 0.13656(18) 0.32339(18) 0.0168(5) Uani 1 1 d .
C33 C 0.3347(3) 0.10376(18) 0.40736(18) 0.0190(6) Uani 1 1 d .
H33 H 0.2556 0.0724 0.4068 0.023 Uiso 1 1 calc R
C32 C 0.3709(3) 0.1184(2) 0.49186(19) 0.0220(6) Uani 1 1 d .
H32 H 0.3151 0.0968 0.5481 0.026 Uiso 1 1 calc R
C31 C 0.4890(3) 0.1649(2) 0.49403(18) 0.0227(6) Uani 1 1 d .
H31 H 0.5108 0.1741 0.5516 0.027 Uiso 1 1 calc R
C30 C 0.5746(3) 0.19762(19) 0.41159(18) 0.0218(6) Uani 1 1 d .
H30 H 0.6539 0.2284 0.4130 0.026 Uiso 1 1 calc R
C29 C 0.5385(3) 0.18314(18) 0.32733(18) 0.0184(6) Uani 1 1 d .
C26 C 0.5314(2) 0.20048(18) 0.17598(17) 0.0148(5) Uani 1 1 d .
C25 C 0.6916(3) 0.23503(18) 0.02673(17) 0.0155(5) Uani 1 1 d .
C20 C 0.6730(3) 0.28385(18) -0.06947(18) 0.0163(5) Uani 1 1 d .
C21 C 0.7884(3) 0.28519(18) -0.13623(19) 0.0188(6) Uani 1 1 d .
H21 H 0.7793 0.3150 -0.2010 0.023 Uiso 1 1 calc R
C22 C 0.9164(3) 0.24160(19) -0.10458(19) 0.0215(6) Uani 1 1 d .
H22 H 0.9931 0.2411 -0.1487 0.026 Uiso 1 1 calc R
C23 C 0.9316(3) 0.19884(19) -0.00827(19) 0.0214(6) Uani 1 1 d .
H23 H 1.0190 0.1724 0.0112 0.026 Uiso 1 1 calc R
C24 C 0.8195(3) 0.19453(18) 0.05987(19) 0.0192(6) Uani 1 1 d .
H24 H 0.8297 0.1659 0.1246 0.023 Uiso 1 1 calc R
C2 C 0.5459(3) 0.48164(19) -0.31369(18) 0.0187(6) Uani 1 1 d .
C3 C 0.6304(3) 0.5371(2) -0.38666(18) 0.0208(6) Uani 1 1 d .
C40S C 0.9246(3) 0.6095(2) 0.3490(2) 0.0301(7) Uani 1 1 d .
C39S C 0.8106(3) 0.7047(2) 0.3228(2) 0.0325(7) Uani 1 1 d .
H39A H 0.8466 0.7762 0.3047 0.049 Uiso 1 1 calc R
H39B H 0.7434 0.7046 0.3766 0.049 Uiso 1 1 calc R
H39C H 0.7687 0.6943 0.2703 0.049 Uiso 1 1 calc R
C41S C 0.8861(3) 0.4907(2) 0.3829(2) 0.0354(8) Uani 1 1 d .
H41A H 0.9506 0.4397 0.3532 0.053 Uiso 1 1 calc R
H41B H 0.7959 0.4903 0.3661 0.053 Uiso 1 1 calc R
H41C H 0.8874 0.4663 0.4510 0.053 Uiso 1 1 calc R

loop_
_atom_site_aniso_label
_atom_site_aniso_U_11
_atom_site_aniso_U_22
_atom_site_aniso_U_33
_atom_site_aniso_U_23
_atom_site_aniso_U_13
_atom_site_aniso_U_12
F3 0.0214(9) 0.0295(8) 0.0267(9) 0.0018(7) 0.0050(7) -0.0078(6)
F8 0.0338(11) 0.0362(9) 0.0408(11) 0.0018(8) 0.0125(8) -0.0179(8)
F2 0.0206(9) 0.0202(7) 0.0375(9) -0.0082(7) -0.0034(7) -0.0084(6)
F1 0.0261(9) 0.0209(7) 0.0209(8) -0.0085(6) -0.0032(7) -0.0067(6)
F10 0.0206(9) 0.0184(7) 0.0263(9) -0.0036(6) -0.0004(7) 0.0018(6)
F9 0.0343(10) 0.0182(7) 0.0305(9) 0.0055(6) -0.0059(7) -0.0074(6)
F7 0.0159(10) 0.0417(9) 0.0656(13) -0.0014(9) 0.0082(9) -0.0051(7)
F6 0.0187(9) 0.0210(7) 0.0471(11) 0.0007(7) -0.0041(8) 0.0009(6)
F5 0.0230(9) 0.0379(8) 0.0217(8) -0.0077(7) -0.0030(7) -0.0147(7)
F4 0.0312(10) 0.0515(10) 0.0157(8) -0.0044(7) -0.0021(7) -0.0155(8)
O1S 0.0247(13) 0.0600(13) 0.0403(13) -0.0122(11) 0.0020(10) -0.0121(10)
N2 0.0141(11) 0.0126(9) 0.0175(11) -0.0029(8) -0.0017(9) -0.0025(8)
N1 0.0181(12) 0.0131(9) 0.0229(12) -0.0015(9) -0.0016(10) -0.0053(8)
N4 0.0193(12) 0.0155(9) 0.0185(12) -0.0020(9) -0.0026(10) -0.0053(8)
N3 0.0128(11) 0.0158(9) 0.0170(12) -0.0028(8) -0.0019(9) -0.0045(8)
C4 0.0153(14) 0.0199(12) 0.0205(15) 0.0006(11) 0.0012(11) -0.0034(10)
C5 0.0118(14) 0.0143(11) 0.0308(16) -0.0035(11) -0.0040(12) -0.0018(9)
C6 0.0195(15) 0.0159(11) 0.0162(14) -0.0031(10) -0.0022(11) -0.0004(10)
C1 0.0140(14) 0.0127(11) 0.0198(14) -0.0036(10) -0.0027(11) -0.0007(9)
C17 0.0150(14) 0.0142(11) 0.0158(13) -0.0049(10) 0.0002(11) -0.0052(9)
C18 0.0162(14) 0.0141(11) 0.0154(13) -0.0046(10) 0.0008(11) -0.0047(9)
C19 0.0159(14) 0.0138(11) 0.0193(14) -0.0063(10) -0.0023(11) -0.0033(9)
C35 0.0125(13) 0.0121(10) 0.0195(14) -0.0024(10) -0.0028(11) -0.0008(9)
C34 0.0136(13) 0.0100(10) 0.0200(14) -0.0016(10) -0.0025(11) -0.0004(9)
C7 0.0210(15) 0.0166(11) 0.0166(14) -0.0046(10) -0.0033(11) -0.0060(10)
C8 0.0163(14) 0.0197(12) 0.0180(14) -0.0063(10) -0.0019(11) -0.0032(10)
C9 0.0280(16) 0.0148(12) 0.0230(15) -0.0006(11) -0.0033(12) -0.0061(10)
C10 0.0264(17) 0.0256(13) 0.0250(16) -0.0014(12) 0.0047(13) -0.0136(12)
C16 0.0178(14) 0.0129(11) 0.0168(14) -0.0036(10) -0.0024(11) -0.0001(9)
C13 0.0161(15) 0.0171(12) 0.0345(17) -0.0083(11) -0.0042(12) 0.0011(10)
C14 0.0146(14) 0.0220(12) 0.0280(15) -0.0067(11) -0.0024(12) -0.0040(10)
C15 0.0180(14) 0.0164(11) 0.0219(14) -0.0053(10) 0.0005(11) -0.0045(10)
C36 0.0164(14) 0.0133(11) 0.0233(15) -0.0038(10) -0.0047(11) -0.0022(9)
C37 0.0224(15) 0.0157(11) 0.0228(15) -0.0094(11) -0.0047(12) -0.0010(10)
C38 0.0187(14) 0.0169(11) 0.0176(14) -0.0059(10) -0.0018(11) -0.0003(10)
C11 0.0128(15) 0.0291(14) 0.0396(18) -0.0066(13) 0.0024(13) -0.0043(11)
C12 0.0183(15) 0.0157(12) 0.0304(16) -0.0022(11) -0.0045(12) -0.0015(10)
C27 0.0130(13) 0.0119(10) 0.0196(14) -0.0014(10) -0.0025(11) 0.0004(9)
C28 0.0174(14) 0.0127(11) 0.0189(14) -0.0016(10) -0.0025(11) -0.0012(9)
C33 0.0167(14) 0.0173(11) 0.0234(15) -0.0055(11) -0.0018(11) -0.0024(10)
C32 0.0243(16) 0.0203(12) 0.0194(15) -0.0038(11) 0.0009(12) -0.0011(11)
C31 0.0269(16) 0.0239(13) 0.0186(15) -0.0056(11) -0.0064(12) -0.0024(11)
C30 0.0213(15) 0.0210(12) 0.0235(15) -0.0038(11) -0.0029(12) -0.0058(11)
C29 0.0205(15) 0.0136(11) 0.0199(14) -0.0028(10) -0.0011(11) -0.0012(10)
C26 0.0139(13) 0.0116(10) 0.0184(14) -0.0026(10) -0.0025(11) -0.0011(9)
C25 0.0145(14) 0.0125(10) 0.0201(14) -0.0038(10) -0.0002(11) -0.0047(9)
C20 0.0164(14) 0.0115(10) 0.0218(14) -0.0045(10) -0.0020(11) -0.0032(9)
C21 0.0217(15) 0.0125(11) 0.0222(14) -0.0046(10) 0.0007(12) -0.0039(10)
C22 0.0162(15) 0.0181(12) 0.0292(16) -0.0062(11) 0.0048(12) -0.0039(10)
C23 0.0138(14) 0.0168(11) 0.0338(17) -0.0052(11) -0.0051(12) -0.0021(10)
C24 0.0192(15) 0.0123(11) 0.0265(15) -0.0036(10) -0.0061(12) -0.0017(10)
C2 0.0153(14) 0.0185(12) 0.0230(15) -0.0027(11) -0.0071(11) -0.0031(10)
C3 0.0192(15) 0.0272(13) 0.0147(14) -0.0020(11) -0.0037(11) -0.0030(11)
C40S 0.0213(17) 0.0492(17) 0.0217(16) -0.0130(13) 0.0014(13) -0.0060(13)
C39S 0.0264(17) 0.0406(16) 0.0325(18) -0.0111(14) -0.0010(14) -0.0074(13)
C41S 0.0248(18) 0.0421(16) 0.044(2) -0.0213(15) 0.0007(15) -0.0036(13)

loop_
_atom_type_symbol
_atom_type_description
_atom_type_scat_dispersion_real
_atom_type_scat_dispersion_imag
_atom_type_scat_source
C C 0.0033 0.0016 'International Tables Vol C Tables 4.2.6.8 and 6.1.1.4'
H H 0.0000 0.0000 'International Tables Vol C Tables 4.2.6.8 and 6.1.1.4'
N N 0.0061 0.0033 'International Tables Vol C Tables 4.2.6.8 and 6.1.1.4'
O O 0.0106 0.0060 'International Tables Vol C Tables 4.2.6.8 and 6.1.1.4'
F F 0.0171 0.0103 'International Tables Vol C Tables 4.2.6.8 and 6.1.1.4'

loop_
_geom_angle_atom_site_label_1
_geom_angle_atom_site_label_2
_geom_angle_atom_site_label_3
_geom_angle
C38 N2 C35 109.53(19)
C38 N2 C19 125.92(19)
C35 N2 C19 123.66(19)
C13 N1 C16 109.66(19)
C13 N1 H1 125.2
C16 N1 H1 125.2
C26 N4 C29 105.3(2)
C26 N3 C25 129.2(2)
C26 N3 C19 120.8(2)
C25 N3 C19 110.0(2)
F3 C4 C3 120.0(2)
F3 C4 C5 120.4(2)
C3 C4 C5 119.6(2)
F2 C5 C6 120.4(2)
F2 C5 C4 120.1(2)
C6 C5 C4 119.5(2)
F1 C6 C5 117.8(2)
F1 C6 C1 119.6(2)
C5 C6 C1 122.5(2)
C2 C1 C6 115.9(2)
C2 C1 C17 121.7(2)
C6 C1 C17 122.4(2)
C18 C17 C16 124.9(2)
C18 C17 C1 118.1(2)
C16 C17 C1 116.9(2)
C17 C18 C20 129.5(2)
C17 C18 C19 123.5(2)
C20 C18 C19 105.8(2)
N2 C19 N3 109.64(18)
N2 C19 C18 113.42(19)
N3 C19 C18 102.64(19)
N2 C19 H19 110.3
N3 C19 H19 110.3
C18 C19 H19 110.3
N2 C35 C36 106.1(2)
N2 C35 C34 125.2(2)
C36 C35 C34 128.6(2)
C27 C34 C35 129.1(2)
C27 C34 C7 116.9(2)
C35 C34 C7 113.9(2)
C12 C7 C8 116.1(2)
C12 C7 C34 122.5(2)
C8 C7 C34 121.1(2)
F10 C8 C9 118.3(2)
F10 C8 C7 119.3(2)
C9 C8 C7 122.5(2)
F9 C9 C10 120.4(2)
F9 C9 C8 120.2(2)
C10 C9 C8 119.4(2)
F8 C10 C9 120.6(2)
F8 C10 C11 119.5(2)
C9 C10 C11 119.9(2)
N1 C16 C15 106.2(2)
N1 C16 C17 121.1(2)
C15 C16 C17 132.7(2)
N1 C13 C14 109.1(2)
N1 C13 H13 125.4
C14 C13 H13 125.4
C13 C14 C15 106.8(2)
C13 C14 H14 126.6
C15 C14 H14 126.6
C16 C15 C14 108.2(2)
C16 C15 H15 125.9
C14 C15 H15 125.9
C35 C36 C37 108.4(2)
C35 C36 H36 125.8
C37 C36 H36 125.8
C38 C37 C36 107.7(2)
C38 C37 H37 126.2
C36 C37 H37 126.2
N2 C38 C37 108.3(2)
N2 C38 H38 125.8
C37 C38 H38 125.8
F7 C11 C10 120.2(2)
F7 C11 C12 120.3(2)
C10 C11 C12 119.5(2)
F6 C12 C7 119.4(2)
F6 C12 C11 118.1(2)
C7 C12 C11 122.5(2)
C34 C27 C28 129.7(2)
C34 C27 C26 127.3(2)
C28 C27 C26 102.2(2)
C33 C28 C29 118.7(2)
C33 C28 C27 135.7(2)
C29 C28 C27 105.5(2)
C28 C33 C32 119.2(2)
C28 C33 H33 120.4
C32 C33 H33 120.4
C33 C32 C31 121.1(2)
C33 C32 H32 119.4
C31 C32 H32 119.4
C30 C31 C32 121.0(3)
C30 C31 H31 119.5
C32 C31 H31 119.5
C29 C30 C31 117.9(3)
C29 C30 H30 121.1
C31 C30 H30 121.1
C30 C29 C28 122.1(2)
C30 C29 N4 125.4(2)
C28 C29 N4 112.3(2)
N4 C26 N3 122.7(2)
N4 C26 C27 114.4(2)
N3 C26 C27 122.9(2)
C24 C25 C20 123.2(2)
C24 C25 N3 127.6(2)
C20 C25 N3 109.1(2)
C25 C20 C21 118.2(2)
C25 C20 C18 108.0(2)
C21 C20 C18 133.8(2)
C22 C21 C20 119.2(2)
C22 C21 H21 120.4
C20 C21 H21 120.4
C21 C22 C23 121.0(2)
C21 C22 H22 119.5
C23 C22 H22 119.5
C24 C23 C22 121.5(3)
C24 C23 H23 119.2
C22 C23 H23 119.2
C25 C24 C23 116.8(2)
C25 C24 H24 121.6
C23 C24 H24 121.6
F5 C2 C3 118.5(2)
F5 C2 C1 118.8(2)
C3 C2 C1 122.6(2)
F4 C3 C4 119.8(2)
F4 C3 C2 120.5(2)
C4 C3 C2 119.8(2)
O1S C40S C41S 121.0(3)
O1S C40S C39S 122.0(3)
C41S C40S C39S 116.9(3)
C40S C39S H39A 109.5
C40S C39S H39B 109.5
H39A C39S H39B 109.5
C40S C39S H39C 109.5
H39A C39S H39C 109.5
H39B C39S H39C 109.5
C40S C41S H41A 109.5
C40S C41S H41B 109.5
H41A C41S H41B 109.5
C40S C41S H41C 109.5
H41A C41S H41C 109.5
H41B C41S H41C 109.5

loop_
_geom_bond_atom_site_label_1
_geom_bond_atom_site_label_2
_geom_bond_distance
F3 C4 1.335(3)
F8 C10 1.342(3)
F2 C5 1.342(3)
F1 C6 1.348(3)
F10 C8 1.344(3)
F9 C9 1.342(3)
F7 C11 1.344(3)
F6 C12 1.350(3)
F5 C2 1.350(3)
F4 C3 1.337(3)
O1S C40S 1.215(3)
N2 C38 1.357(3)
N2 C35 1.390(3)
N2 C19 1.465(3)
N1 C13 1.351(3)
N1 C16 1.384(3)
N1 H1 0.8600
N4 C26 1.312(3)
N4 C29 1.413(3)
N3 C26 1.364(3)
N3 C25 1.409(3)
N3 C19 1.461(3)
C4 C3 1.377(4)
C4 C5 1.374(4)
C5 C6 1.377(3)
C6 C1 1.389(3)
C1 C2 1.387(3)
C1 C17 1.496(3)
C17 C18 1.352(3)
C17 C16 1.455(3)
C18 C20 1.462(3)
C18 C19 1.509(3)
C19 H19 0.9800
C35 C36 1.392(3)
C35 C34 1.433(3)
C34 C27 1.366(3)
C34 C7 1.501(3)
C7 C12 1.377(3)
C7 C8 1.395(3)
C8 C9 1.374(3)
C9 C10 1.373(4)
C10 C11 1.376(4)
C16 C15 1.386(3)
C13 C14 1.366(3)
C13 H13 0.9300
C14 C15 1.408(4)
C14 H14 0.9300
C15 H15 0.9300
C36 C37 1.388(3)
C36 H36 0.9300
C37 C38 1.376(3)
C37 H37 0.9300
C38 H38 0.9300
C11 C12 1.377(3)
C27 C28 1.470(4)
C27 C26 1.481(3)
C28 C33 1.391(3)
C28 C29 1.416(4)
C33 C32 1.385(4)
C33 H33 0.9300
C32 C31 1.390(4)
C32 H32 0.9300
C31 C30 1.386(3)
C31 H31 0.9300
C30 C29 1.381(4)
C30 H30 0.9300
C25 C24 1.389(4)
C25 C20 1.399(4)
C20 C21 1.402(3)
C21 C22 1.386(4)
C21 H21 0.9300
C22 C23 1.385(4)
C22 H22 0.9300
C23 C24 1.389(3)
C23 H23 0.9300
C24 H24 0.9300
C2 C3 1.370(3)
C40S C41S 1.506(4)
C40S C39S 1.499(4)
C39S H39A 0.9600
C39S H39B 0.9600
C39S H39C 0.9600
C41S H41A 0.9600
C41S H41B 0.9600
C41S H41C 0.9600
